data_7056994
loop_
_publ_author_name
'Wolf, Florian F.'
'Neud\"orfl, J\"org-M.'
'Goldfuss, Bernd'

_publ_section_title
;
 Hydrogen-bonding cyclodiphosphazanes: superior effects of
 3,5-(CF3)2-substitution in anion-recognition and counter-ion catalysis
;
_journal_issue 7
_journal_name_full 'New Journal of Chemistry'
_journal_page_first 4854
_journal_paper_doi 10.1039/C7NJ04660J
_journal_volume 42
_journal_year 2018
_chemical_formula_moiety 'C20 H30 N4 O2 P2'
_chemical_formula_sum 'C20 H30 N4 O2 P2'
_chemical_formula_weight 420.42
_space_group_crystal_system monoclinic
_space_group_IT_number 15
_space_group_name_Hall '-C 2yc'
_space_group_name_H-M_alt 'C 1 2/c 1'
_symmetry_space_group_name_Hall '-C 2yc'
_symmetry_space_group_name_H-M 'C 1 2/c 1'
_atom_sites_solution_hydrogens mixed
_audit_creation_method SHELXL-2014/7
_audit_update_record
;
2017-07-14 deposited with the CCDC.
2018-02-07 downloaded from the CCDC.
;
_cell_angle_alpha 90
_cell_angle_beta 105.037(13)
_cell_angle_gamma 90
_cell_formula_units_Z 8
_cell_length_a 23.561(4)
_cell_length_b 5.5343(7)
_cell_length_c 33.019(7)
_cell_measurement_temperature 100(2)
_cell_volume 4158.0(13)
_computing_cell_refinement 'Bruker APEX 3'
_computing_data_collection 'Bruker APEX 3'
_computing_data_reduction 'Bruker APEX 3'
_computing_molecular_graphics 'SCHAKAL99 (E. Keller 1999)'
_computing_publication_material 'PLATON (A. L. Spek 1980-2015)'
_computing_structure_refinement
;
SHELXL-2014/7 (Sheldrick, 2014)
SHELXLE (C. B. Huebschle 2016)'
;
_computing_structure_solution 'SHELXT  (Sheldrick, 2015)'
_diffrn_ambient_temperature 100(2)
_diffrn_measured_fraction_theta_full 0.998
_diffrn_measured_fraction_theta_max 0.995
_diffrn_measurement_device_type 'Bruker D8'
_diffrn_measurement_method 'phi / omega scans'
_diffrn_radiation_type CuK\a
_diffrn_radiation_wavelength 1.54178
_diffrn_reflns_av_R_equivalents 0.0329
_diffrn_reflns_av_unetI/netI 0.0211
_diffrn_reflns_Laue_measured_fraction_full 0.998
_diffrn_reflns_Laue_measured_fraction_max 0.995
_diffrn_reflns_limit_h_max 28
_diffrn_reflns_limit_h_min -28
_diffrn_reflns_limit_k_max 6
_diffrn_reflns_limit_k_min -6
_diffrn_reflns_limit_l_max 40
_diffrn_reflns_limit_l_min -32
_diffrn_reflns_number 26502
_diffrn_reflns_point_group_measured_fraction_full 0.998
_diffrn_reflns_point_group_measured_fraction_max 0.995
_diffrn_reflns_theta_full 67.679
_diffrn_reflns_theta_max 72.280
_diffrn_reflns_theta_min 2.771
_diffrn_source 'micro focus'
_exptl_absorpt_coefficient_mu 2.093
_exptl_absorpt_correction_T_max 0.7536
_exptl_absorpt_correction_T_min 0.6159
_exptl_absorpt_correction_type multi-scan
_exptl_absorpt_process_details 'Bruker SADABS'
_exptl_crystal_colour colourless
_exptl_crystal_density_diffrn 1.343
_exptl_crystal_description irregular
_exptl_crystal_F_000 1792
_exptl_crystal_size_max 0.250
_exptl_crystal_size_mid 0.150
_exptl_crystal_size_min 0.100
_refine_diff_density_max 0.387
_refine_diff_density_min -0.415
_refine_diff_density_rms 0.059
_refine_ls_extinction_method none
_refine_ls_goodness_of_fit_ref 1.246
_refine_ls_hydrogen_treatment mixed
_refine_ls_matrix_type full
_refine_ls_number_parameters 267
_refine_ls_number_reflns 4075
_refine_ls_number_restraints 0
_refine_ls_restrained_S_all 1.246
_refine_ls_R_factor_all 0.0449
_refine_ls_R_factor_gt 0.0432
_refine_ls_shift/su_max 0.001
_refine_ls_shift/su_mean 0.000
_refine_ls_structure_factor_coef Fsqd
_refine_ls_weighting_details 'w=1/[\s^2^(Fo^2^)+(0.0188P)^2^+12.4931P] where P=(Fo^2^+2Fc^2^)/3'
_refine_ls_weighting_scheme calc
_refine_ls_wR_factor_gt 0.0975
_refine_ls_wR_factor_ref 0.0982
_reflns_Friedel_coverage 0.000
_reflns_number_gt 3916
_reflns_number_total 4075
_reflns_threshold_expression 'I > 2\s(I)'
_cod_data_source_file c7nj04660j2.cif
_cod_data_source_block fw_phos
_cod_depositor_comments 'Adding full bibliography for 7056994--7056999.cif.'
_cod_original_cell_volume 4158.1(13)
_cod_database_code 7056994
_shelx_shelxl_version_number 2014/7
_shelx_space_group_comment
;
The symmetry employed for this shelxl refinement is uniquely defined
by the following loop, which should always be used as a source of
symmetry information in preference to the above space-group names.
They are only intended as comments.
;
_shelx_estimated_absorpt_t_min 0.623
_shelx_estimated_absorpt_t_max 0.818

loop_
_space_group_symop_operation_xyz
'x, y, z'
'-x, y, -z+1/2'
'x+1/2, y+1/2, z'
'-x+1/2, y+1/2, -z+1/2'
'-x, -y, -z'
'x, -y, z-1/2'
'-x+1/2, -y+1/2, -z'
'x+1/2, -y+1/2, z-1/2'

loop_
_atom_site_label
_atom_site_type_symbol
_atom_site_fract_x
_atom_site_fract_y
_atom_site_fract_z
_atom_site_U_iso_or_equiv
_atom_site_adp_type
_atom_site_occupancy
_atom_site_site_symmetry_order
_atom_site_calc_flag
_atom_site_refinement_flags_posn
_atom_site_refinement_flags_adp
P1 P 0.79734(2) 0.56482(9) 0.36394(2) 0.00880(13) Uani 1 1 d . .
H1X H 0.8216(10) 0.203(5) 0.3538(7) 0.007(6) Uiso 1 1 d . .
P2 P 0.71217(2) 0.56304(9) 0.39420(2) 0.00844(12) Uani 1 1 d . .
N1 N 0.83114(7) 0.3384(3) 0.34804(5) 0.0116(3) Uani 1 1 d . .
N2 N 0.67441(7) 0.3345(3) 0.40527(5) 0.0111(3) Uani 1 1 d . .
H14 H 0.6845(10) 0.203(5) 0.4005(7) 0.006(6) Uiso 1 1 d . .
N3 N 0.78413(7) 0.5038(3) 0.41046(5) 0.0091(3) Uani 1 1 d . .
N4 N 0.72368(7) 0.5505(3) 0.34582(5) 0.0097(3) Uani 1 1 d . .
C1 C 0.98365(9) 0.3654(4) 0.30369(7) 0.0176(4) Uani 1 1 d . .
H1 H 1.0181 0.3699 0.2938 0.021 Uiso 1 1 calc R U
C2 C 0.97369(9) 0.1722(4) 0.32787(7) 0.0171(4) Uani 1 1 d . .
H4 H 1.0014 0.0439 0.3345 0.021 Uiso 1 1 calc R U
C3 C 0.92329(9) 0.1661(4) 0.34245(6) 0.0139(4) Uani 1 1 d . .
H3 H 0.9166 0.0336 0.3589 0.017 Uiso 1 1 calc R U
C4 C 0.88249(8) 0.3548(4) 0.33289(6) 0.0108(4) Uani 1 1 d . .
C5 C 0.61803(8) 0.3454(4) 0.41391(6) 0.0112(4) Uani 1 1 d . .
C6 C 0.60250(9) 0.5317(4) 0.43724(6) 0.0126(4) Uani 1 1 d . .
H17 H 0.6292 0.6602 0.4472 0.015 Uiso 1 1 calc R U
C7 C 0.54777(9) 0.5294(4) 0.44593(7) 0.0170(4) Uani 1 1 d . .
H18 H 0.5371 0.6574 0.4617 0.020 Uiso 1 1 calc R U
C8 C 0.50857(9) 0.3415(4) 0.43178(7) 0.0190(5) Uani 1 1 d . .
H2 H 0.4714 0.3399 0.4380 0.023 Uiso 1 1 calc R U
C9 C 0.94286(9) 0.5516(4) 0.29408(6) 0.0151(4) Uani 1 1 d . .
H29 H 0.9496 0.6839 0.2776 0.018 Uiso 1 1 calc R U
O2X O 0.68944(6) 0.7953(3) 0.40539(4) 0.0122(3) Uani 1 1 d . .
O3X O 0.82529(6) 0.7971(3) 0.35858(4) 0.0132(3) Uani 1 1 d . .
C10 C 0.89222(9) 0.5468(4) 0.30828(6) 0.0123(4) Uani 1 1 d . .
H28 H 0.8644 0.6741 0.3012 0.015 Uiso 1 1 calc R U
C11 C 0.82221(8) 0.4123(4) 0.45093(6) 0.0105(4) Uani 1 1 d . .
C12 C 0.88469(9) 0.5061(4) 0.45603(7) 0.0164(4) Uani 1 1 d . .
H5 H 0.8997 0.4467 0.4328 0.025 Uiso 1 1 calc R U
H7 H 0.9100 0.4485 0.4827 0.025 Uiso 1 1 calc R U
H6 H 0.8844 0.6831 0.4558 0.025 Uiso 1 1 calc R U
C13 C 0.79755(9) 0.5070(4) 0.48627(6) 0.0137(4) Uani 1 1 d . .
H9 H 0.7974 0.6841 0.4858 0.021 Uiso 1 1 calc R U
H10 H 0.8221 0.4504 0.5133 0.021 Uiso 1 1 calc R U
H8 H 0.7573 0.4476 0.4824 0.021 Uiso 1 1 calc R U
C14 C 0.82197(9) 0.1366(4) 0.45056(6) 0.0145(4) Uani 1 1 d . .
H11 H 0.7817 0.0780 0.4467 0.022 Uiso 1 1 calc R U
H13 H 0.8466 0.0763 0.4773 0.022 Uiso 1 1 calc R U
H12 H 0.8375 0.0784 0.4275 0.022 Uiso 1 1 calc R U
C15 C 0.57856(9) 0.1570(4) 0.39940(7) 0.0149(4) Uani 1 1 d . .
H15 H 0.5889 0.0299 0.3833 0.018 Uiso 1 1 calc R U
C16 C 0.52422(9) 0.1556(4) 0.40846(7) 0.0188(5) Uani 1 1 d . .
H16 H 0.4975 0.0268 0.3987 0.023 Uiso 1 1 calc R U
C17 C 0.68568(9) 0.6518(4) 0.30619(6) 0.0118(4) Uani 1 1 d . .
C18 C 0.62319(9) 0.5604(4) 0.30198(7) 0.0173(4) Uani 1 1 d . .
H21 H 0.6232 0.3834 0.3025 0.026 Uiso 1 1 calc R U
H19 H 0.5974 0.6173 0.2754 0.026 Uiso 1 1 calc R U
H20 H 0.6089 0.6220 0.3254 0.026 Uiso 1 1 calc R U
C19 C 0.70877(10) 0.5570(4) 0.27011(6) 0.0165(4) Uani 1 1 d . .
H22 H 0.7496 0.6095 0.2739 0.025 Uiso 1 1 calc R U
H24 H 0.6845 0.6205 0.2435 0.025 Uiso 1 1 calc R U
H23 H 0.7071 0.3800 0.2697 0.025 Uiso 1 1 calc R U
C20 C 0.68685(11) 0.9279(4) 0.30660(7) 0.0199(5) Uani 1 1 d . .
H25 H 0.6724 0.9873 0.3301 0.030 Uiso 1 1 calc R U
H26 H 0.6616 0.9893 0.2802 0.030 Uiso 1 1 calc R U
H27 H 0.7272 0.9842 0.3098 0.030 Uiso 1 1 calc R U

loop_
_atom_site_aniso_label
_atom_site_aniso_U_11
_atom_site_aniso_U_22
_atom_site_aniso_U_33
_atom_site_aniso_U_23
_atom_site_aniso_U_13
_atom_site_aniso_U_12
P1 0.0094(2) 0.0076(2) 0.0104(2) 0.00088(18) 0.00441(18) 0.00019(18)
P2 0.0079(2) 0.0079(2) 0.0102(2) 0.00057(18) 0.00339(17) -0.00019(18)
N1 0.0125(8) 0.0079(9) 0.0165(8) 0.0003(7) 0.0076(7) -0.0002(7)
N2 0.0100(8) 0.0069(9) 0.0174(9) 0.0004(7) 0.0053(7) 0.0000(7)
N3 0.0089(8) 0.0091(8) 0.0096(8) 0.0004(6) 0.0031(6) -0.0003(6)
N4 0.0111(8) 0.0090(8) 0.0091(8) 0.0017(6) 0.0029(6) 0.0015(6)
C1 0.0121(10) 0.0219(11) 0.0208(11) -0.0041(9) 0.0078(8) -0.0021(8)
C2 0.0129(10) 0.0142(10) 0.0241(11) -0.0018(9) 0.0048(8) 0.0022(8)
C3 0.0136(10) 0.0114(10) 0.0166(10) 0.0005(8) 0.0040(8) -0.0011(8)
C4 0.0094(9) 0.0124(10) 0.0105(9) -0.0031(8) 0.0025(7) -0.0018(7)
C5 0.0086(9) 0.0125(10) 0.0119(9) 0.0034(8) 0.0013(7) -0.0007(7)
C6 0.0115(9) 0.0138(10) 0.0130(9) -0.0016(8) 0.0039(7) -0.0032(8)
C7 0.0171(10) 0.0155(10) 0.0207(10) 0.0006(9) 0.0092(8) 0.0014(8)
C8 0.0108(10) 0.0215(11) 0.0266(11) 0.0041(9) 0.0081(8) -0.0009(8)
C9 0.0177(10) 0.0158(10) 0.0126(9) 0.0005(8) 0.0055(8) -0.0020(8)
O2X 0.0124(7) 0.0088(7) 0.0168(7) -0.0010(6) 0.0066(5) 0.0002(5)
O3X 0.0148(7) 0.0094(7) 0.0176(7) 0.0009(6) 0.0083(6) -0.0014(6)
C10 0.0132(9) 0.0126(10) 0.0111(9) 0.0000(8) 0.0030(7) 0.0016(8)
C11 0.0105(9) 0.0098(9) 0.0100(9) 0.0005(7) 0.0004(7) -0.0004(8)
C12 0.0111(9) 0.0163(10) 0.0201(10) 0.0012(8) 0.0011(8) 0.0000(8)
C13 0.0192(10) 0.0113(10) 0.0108(9) -0.0003(8) 0.0044(8) -0.0017(8)
C14 0.0193(10) 0.0096(10) 0.0134(9) 0.0014(8) 0.0020(8) 0.0005(8)
C15 0.0125(10) 0.0122(10) 0.0195(10) -0.0017(8) 0.0035(8) -0.0011(8)
C16 0.0117(10) 0.0158(11) 0.0281(12) 0.0000(9) 0.0037(9) -0.0057(8)
C17 0.0134(10) 0.0098(10) 0.0107(9) 0.0015(7) 0.0006(7) 0.0015(8)
C18 0.0142(10) 0.0183(11) 0.0172(10) 0.0006(9) 0.0001(8) 0.0038(9)
C19 0.0224(11) 0.0167(10) 0.0103(9) 0.0023(8) 0.0038(8) 0.0018(9)
C20 0.0293(12) 0.0116(10) 0.0149(10) 0.0015(8) -0.0014(9) 0.0022(9)

loop_
_atom_type_symbol
_atom_type_description
_atom_type_scat_dispersion_real
_atom_type_scat_dispersion_imag
_atom_type_scat_source
C C 0.0181 0.0091 'International Tables Vol C Tables 4.2.6.8 and 6.1.1.4'
H H 0.0000 0.0000 'International Tables Vol C Tables 4.2.6.8 and 6.1.1.4'
N N 0.0311 0.0180 'International Tables Vol C Tables 4.2.6.8 and 6.1.1.4'
P P 0.2955 0.4335 'International Tables Vol C Tables 4.2.6.8 and 6.1.1.4'
O O 0.0492 0.0322 'International Tables Vol C Tables 4.2.6.8 and 6.1.1.4'

loop_
_geom_angle_atom_site_label_1
_geom_angle_atom_site_label_2
_geom_angle_atom_site_label_3
_geom_angle
O3X P1 N1 110.97(9)
O3X P1 N3 118.65(9)
N1 P1 N3 111.05(9)
O3X P1 N4 116.69(8)
N1 P1 N4 113.01(9)
N3 P1 N4 84.08(8)
O3X P1 P2 119.21(6)
N1 P1 P2 129.82(7)
N3 P1 P2 42.61(6)
N4 P1 P2 43.20(6)
O2X P2 N2 111.27(9)
O2X P2 N3 119.59(8)
N2 P2 N3 109.89(9)
O2X P2 N4 115.48(8)
N2 P2 N4 114.07(9)
N3 P2 N4 84.10(8)
O2X P2 P1 118.99(6)
N2 P2 P1 129.73(7)
N3 P2 P1 42.80(6)
N4 P2 P1 43.04(6)
C4 N1 P1 126.10(15)
C4 N1 H1X 116.5(17)
P1 N1 H1X 116.2(17)
C5 N2 P2 126.65(15)
C5 N2 H14 114.8(17)
P2 N2 H14 117.1(17)
C11 N3 P2 132.68(13)
C11 N3 P1 132.60(13)
P2 N3 P1 94.59(8)
C17 N4 P1 128.53(13)
C17 N4 P2 127.41(13)
P1 N4 P2 93.76(8)
C9 C1 C2 119.5(2)
C9 C1 H1 120.3
C2 C1 H1 120.3
C1 C2 C3 120.2(2)
C1 C2 H4 119.9
C3 C2 H4 119.9
C2 C3 C4 120.11(19)
C2 C3 H3 119.9
C4 C3 H3 119.9
C10 C4 C3 119.60(18)
C10 C4 N1 122.41(18)
C3 C4 N1 117.97(18)
C6 C5 C15 119.71(19)
C6 C5 N2 122.19(18)
C15 C5 N2 118.06(19)
C5 C6 C7 119.87(19)
C5 C6 H17 120.1
C7 C6 H17 120.1
C8 C7 C6 120.6(2)
C8 C7 H18 119.7
C6 C7 H18 119.7
C7 C8 C16 119.4(2)
C7 C8 H2 120.3
C16 C8 H2 120.3
C1 C9 C10 120.8(2)
C1 C9 H29 119.6
C10 C9 H29 119.6
C9 C10 C4 119.80(19)
C9 C10 H28 120.1
C4 C10 H28 120.1
N3 C11 C13 107.99(16)
N3 C11 C14 109.40(16)
C13 C11 C14 110.40(17)
N3 C11 C12 108.76(16)
C13 C11 C12 110.25(17)
C14 C11 C12 109.99(17)
C11 C12 H5 109.5
C11 C12 H7 109.5
H5 C12 H7 109.5
C11 C12 H6 109.5
H5 C12 H6 109.5
H7 C12 H6 109.5
C11 C13 H9 109.5
C11 C13 H10 109.5
H9 C13 H10 109.5
C11 C13 H8 109.5
H9 C13 H8 109.5
H10 C13 H8 109.5
C11 C14 H11 109.5
C11 C14 H13 109.5
H11 C14 H13 109.5
C11 C14 H12 109.5
H11 C14 H12 109.5
H13 C14 H12 109.5
C16 C15 C5 120.0(2)
C16 C15 H15 120.0
C5 C15 H15 120.0
C15 C16 C8 120.5(2)
C15 C16 H16 119.8
C8 C16 H16 119.8
N4 C17 C19 107.56(16)
N4 C17 C20 111.29(17)
C19 C17 C20 109.98(18)
N4 C17 C18 107.48(16)
C19 C17 C18 110.22(17)
C20 C17 C18 110.25(18)
C17 C18 H21 109.5
C17 C18 H19 109.5
H21 C18 H19 109.5
C17 C18 H20 109.5
H21 C18 H20 109.5
H19 C18 H20 109.5
C17 C19 H22 109.5
C17 C19 H24 109.5
H22 C19 H24 109.5
C17 C19 H23 109.5
H22 C19 H23 109.5
H24 C19 H23 109.5
C17 C20 H25 109.5
C17 C20 H26 109.5
H25 C20 H26 109.5
C17 C20 H27 109.5
H25 C20 H27 109.5
H26 C20 H27 109.5

loop_
_geom_bond_atom_site_label_1
_geom_bond_atom_site_label_2
_geom_bond_distance
P1 O3X 1.4757(15)
P1 N1 1.6422(18)
P1 N3 1.6787(17)
P1 N4 1.6845(17)
P1 P2 2.4630(8)
P2 O2X 1.4760(15)
P2 N2 1.6414(18)
P2 N3 1.6729(17)
P2 N4 1.6897(17)
N1 C4 1.427(3)
N1 H1X 0.82(3)
N2 C5 1.430(3)
N2 H14 0.79(3)
N3 C11 1.492(2)
N4 C17 1.490(2)
C1 C9 1.389(3)
C1 C2 1.390(3)
C1 H1 0.9500
C2 C3 1.393(3)
C2 H4 0.9500
C3 C4 1.399(3)
C3 H3 0.9500
C4 C10 1.392(3)
C5 C6 1.392(3)
C5 C15 1.396(3)
C6 C7 1.392(3)
C6 H17 0.9500
C7 C8 1.389(3)
C7 H18 0.9500
C8 C16 1.391(3)
C8 H2 0.9500
C9 C10 1.391(3)
C9 H29 0.9500
C10 H28 0.9500
C11 C13 1.525(3)
C11 C14 1.526(3)
C11 C12 1.528(3)
C12 H5 0.9800
C12 H7 0.9800
C12 H6 0.9800
C13 H9 0.9800
C13 H10 0.9800
C13 H8 0.9800
C14 H11 0.9800
C14 H13 0.9800
C14 H12 0.9800
C15 C16 1.388(3)
C15 H15 0.9500
C16 H16 0.9500
C17 C19 1.525(3)
C17 C20 1.528(3)
C17 C18 1.529(3)
C18 H21 0.9800
C18 H19 0.9800
C18 H20 0.9800
C19 H22 0.9800
C19 H24 0.9800
C19 H23 0.9800
C20 H25 0.9800
C20 H26 0.9800
C20 H27 0.9800

loop_
_geom_torsion_atom_site_label_1
_geom_torsion_atom_site_label_2
_geom_torsion_atom_site_label_3
_geom_torsion_atom_site_label_4
_geom_torsion
O3X P1 N1 C4 2.99(19)
N3 P1 N1 C4 -131.26(16)
N4 P1 N1 C4 136.25(16)
P2 P1 N1 C4 -176.36(13)
O2X P2 N2 C5 15.86(19)
N3 P2 N2 C5 150.65(16)
N4 P2 N2 C5 -116.94(17)
P1 P2 N2 C5 -164.90(13)
O2X P2 N3 C11 81.9(2)
N2 P2 N3 C11 -48.6(2)
N4 P2 N3 C11 -162.12(19)
P1 P2 N3 C11 -176.2(2)
O2X P2 N3 P1 -101.95(9)
N2 P2 N3 P1 127.56(9)
N4 P2 N3 P1 14.06(8)
O3X P1 N3 C11 -80.67(19)
N1 P1 N3 C11 49.7(2)
N4 P1 N3 C11 162.08(19)
P2 P1 N3 C11 176.2(2)
O3X P1 N3 P2 103.15(9)
N1 P1 N3 P2 -126.51(9)
N4 P1 N3 P2 -14.11(8)
O3X P1 N4 C17 40.95(19)
N1 P1 N4 C17 -89.48(18)
N3 P1 N4 C17 160.13(18)
P2 P1 N4 C17 146.2(2)
O3X P1 N4 P2 -105.22(9)
N1 P1 N4 P2 124.34(9)
N3 P1 N4 P2 13.95(8)
O2X P2 N4 C17 -40.71(19)
N2 P2 N4 C17 90.07(18)
N3 P2 N4 C17 -160.76(17)
P1 P2 N4 C17 -146.8(2)
O2X P2 N4 P1 106.05(9)
N2 P2 N4 P1 -123.18(9)
N3 P2 N4 P1 -14.00(8)
C9 C1 C2 C3 -0.2(3)
C1 C2 C3 C4 -0.1(3)
C2 C3 C4 C10 0.8(3)
C2 C3 C4 N1 179.11(18)
P1 N1 C4 C10 -37.0(3)
P1 N1 C4 C3 144.78(16)
P2 N2 C5 C6 -38.7(3)
P2 N2 C5 C15 143.55(17)
C15 C5 C6 C7 -0.1(3)
N2 C5 C6 C7 -177.84(19)
C5 C6 C7 C8 0.5(3)
C6 C7 C8 C16 -0.5(3)
C2 C1 C9 C10 -0.1(3)
C1 C9 C10 C4 0.8(3)
C3 C4 C10 C9 -1.2(3)
N1 C4 C10 C9 -179.37(18)
P2 N3 C11 C13 -32.9(2)
P1 N3 C11 C13 152.25(15)
P2 N3 C11 C14 87.3(2)
P1 N3 C11 C14 -87.6(2)
P2 N3 C11 C12 -152.57(16)
P1 N3 C11 C12 32.6(2)
C6 C5 C15 C16 -0.3(3)
N2 C5 C15 C16 177.53(19)
C5 C15 C16 C8 0.3(3)
C7 C8 C16 C15 0.1(3)
P1 N4 C17 C19 54.1(2)
P2 N4 C17 C19 -170.32(14)
P1 N4 C17 C20 -66.5(2)
P2 N4 C17 C20 69.2(2)
P1 N4 C17 C18 172.72(14)
P2 N4 C17 C18 -51.6(2)
